data_2214847
loop_
_publ_author_name
'Xu-Yun Li'
'Zu-Wei Song'
'Wen-Ping Shi'
'Zhi-Qiang Hu'

_publ_section_title
;
 <i>N</i>-Methyl-<i>N</i>-methylsulfonyl-2-nitrobenzenesulfonamide
;
_journal_coeditor_code RZ2153
_journal_issue 8
_journal_name_full 'Acta Crystallographica Section E'
_journal_page_first o3520
_journal_page_last o3520
_journal_paper_doi 10.1107/S1600536807033946
_journal_volume 63
_journal_year 2007
_chemical_formula_iupac 'C8 H10 N2 O6 S2'
_chemical_formula_moiety 'C8 H10 N2 O6 S2'
_chemical_formula_sum 'C8 H10 N2 O6 S2'
_chemical_formula_weight 294.30
_chemical_name_systematic
;
N-Methyl-N-methylsulfonyl-2-nitrobenzenesulfonamide
;
_space_group_IT_number 14
_symmetry_cell_setting monoclinic
_symmetry_space_group_name_Hall '-P 2ybc'
_symmetry_space_group_name_H-M 'P 1 21/c 1'
_atom_sites_solution_hydrogens geom
_atom_sites_solution_primary direct
_atom_sites_solution_secondary difmap
_audit_creation_method SHELXL-97
_cell_angle_alpha 90.00
_cell_angle_beta 92.53(3)
_cell_angle_gamma 90.00
_cell_formula_units_Z 4
_cell_length_a 6.9540(14)
_cell_length_b 20.492(4)
_cell_length_c 8.1272(16)
_cell_measurement_reflns_used 2541
_cell_measurement_temperature 153(2)
_cell_measurement_theta_max 54.95
_cell_measurement_theta_min 6.19
_cell_volume 1157.0(4)
_computing_cell_refinement RAPID-AUTO
_computing_data_collection 'RAPID-AUTO (Rigaku, 2004)'
_computing_data_reduction RAPID-AUTO
_computing_molecular_graphics SHELXTL
_computing_publication_material SHELXTL
_computing_structure_refinement SHELXTL
_computing_structure_solution 'SHELXTL (Sheldrick, 2001)'
_diffrn_ambient_temperature 153(2)
_diffrn_measured_fraction_theta_full 0.999
_diffrn_measured_fraction_theta_max 0.999
_diffrn_measurement_device_type 'Rigaku R-AXIS RAPID IP area-detector'
_diffrn_measurement_method '\w oscillation'
_diffrn_radiation_monochromator graphite
_diffrn_radiation_source 'Rotating Anode'
_diffrn_radiation_type MoK\a
_diffrn_radiation_wavelength 0.71073
_diffrn_reflns_av_R_equivalents 0.0181
_diffrn_reflns_av_sigmaI/netI 0.0131
_diffrn_reflns_limit_h_max 7
_diffrn_reflns_limit_h_min -8
_diffrn_reflns_limit_k_max 24
_diffrn_reflns_limit_k_min -24
_diffrn_reflns_limit_l_max 9
_diffrn_reflns_limit_l_min -9
_diffrn_reflns_number 9002
_diffrn_reflns_theta_full 25.00
_diffrn_reflns_theta_max 25.00
_diffrn_reflns_theta_min 3.10
_diffrn_standards_decay_% 0
_diffrn_standards_number 0
_exptl_absorpt_coefficient_mu 0.483
_exptl_absorpt_correction_T_max 0.9452
_exptl_absorpt_correction_T_min 0.8175
_exptl_absorpt_correction_type multi-scan
_exptl_absorpt_process_details '(ABSCOR; Higashi 1995)'
_exptl_crystal_colour colourless
_exptl_crystal_density_diffrn 1.689
_exptl_crystal_density_method 'not measured'
_exptl_crystal_description block
_exptl_crystal_F_000 608
_exptl_crystal_size_max 0.44
_exptl_crystal_size_mid 0.23
_exptl_crystal_size_min 0.12
_refine_diff_density_max 0.321
_refine_diff_density_min -0.317
_refine_ls_extinction_coef 0.0257(16)
_refine_ls_extinction_expression Fc^*^=kFc[1+0.001xFc^2^\l^3^/sin(2\q)]^-1/4^
_refine_ls_extinction_method SHELXL97
_refine_ls_goodness_of_fit_ref 1.076
_refine_ls_hydrogen_treatment constr
_refine_ls_matrix_type full
_refine_ls_number_parameters 164
_refine_ls_number_reflns 2040
_refine_ls_number_restraints 0
_refine_ls_restrained_S_all 1.076
_refine_ls_R_factor_all 0.0256
_refine_ls_R_factor_gt 0.0243
_refine_ls_shift/su_max 0.002
_refine_ls_shift/su_mean 0.000
_refine_ls_structure_factor_coef Fsqd
_refine_ls_weighting_details 'calc w=1/[\s^2^(Fo^2^)+(0.0299P)^2^+0.8042P] where P=(Fo^2^+2Fc^2^)/3'
_refine_ls_weighting_scheme calc
_refine_ls_wR_factor_gt 0.0643
_refine_ls_wR_factor_ref 0.0651
_reflns_number_gt 1937
_reflns_number_total 2040
_reflns_threshold_expression I>2\s(I)
_cod_data_source_file rz2153.cif
_cod_data_source_block I
_cod_depositor_comments
;
The following automatic conversions were performed:
'_symmetry_cell_setting' value 'Monoclinic' changed to 'monoclinic'
according to '/home/saulius/struct/CIF-dictionaries/cif_core.dic'
dictionary named 'cif_core.dic' version 2.4.1 from 2010-06-29.

Automatic conversion script
Id: cif_fix_enum 1527 2010-12-29 10:47:43Z saulius 

The following automatic conversions were performed:

'_symmetry_cell_setting' value 'Monoclinic' changed to 'monoclinic'
according to /home/saulius/struct/CIF-dictionaries/cif_core.dic
dictionary named 'cif_core.dic' version 2.4.1 from 2010-06-29.

Automatic conversion script
Id: cif_fix_values 1715 2011-07-08 13:25:40Z adriana 
;
_cod_original_sg_symbol_H-M 'P 21/c'
_cod_database_code 2214847
_cod_database_fobs_code 2214847

loop_
_symmetry_equiv_pos_as_xyz
'x, y, z'
'-x, y+1/2, -z+1/2'
'-x, -y, -z'
'x, -y-1/2, z-1/2'

loop_
_atom_site_type_symbol
_atom_site_label
_atom_site_fract_x
_atom_site_fract_y
_atom_site_fract_z
_atom_site_U_iso_or_equiv
_atom_site_adp_type
_atom_site_calc_flag
_atom_site_refinement_flags
_atom_site_occupancy
S S1 0.36867(5) 0.613945(18) 0.45674(5) 0.01797(13) Uani d . 1
S S2 0.17510(5) 0.544118(18) 0.18890(5) 0.01806(13) Uani d . 1
O O1 0.55828(18) 0.80933(6) 0.35423(15) 0.0297(3) Uani d . 1
O O2 0.52506(17) 0.71668(6) 0.22789(14) 0.0270(3) Uani d . 1
O O3 0.27241(18) 0.56917(6) 0.56005(14) 0.0278(3) Uani d . 1
O O4 0.56186(16) 0.63251(6) 0.49936(14) 0.0256(3) Uani d . 1
O O5 0.01285(16) 0.57654(6) 0.25138(15) 0.0256(3) Uani d . 1
O O6 0.19992(17) 0.54204(6) 0.01525(14) 0.0255(3) Uani d . 1
N N1 0.37021(18) 0.58253(6) 0.26787(16) 0.0185(3) Uani d . 1
N N2 0.47199(19) 0.75836(7) 0.32402(16) 0.0196(3) Uani d . 1
C C1 0.0432(2) 0.68091(9) 0.51230(19) 0.0229(4) Uani d . 1
H H1A -0.0040 0.6393 0.5429 0.027 Uiso calc R 1
C C2 -0.0693(2) 0.73588(9) 0.5334(2) 0.0275(4) Uani d . 1
H H2A -0.1934 0.7318 0.5766 0.033 Uiso calc R 1
C C3 -0.0008(3) 0.79664(9) 0.4915(2) 0.0279(4) Uani d . 1
H H3B -0.0772 0.8343 0.5079 0.033 Uiso calc R 1
C C4 0.1787(2) 0.80291(8) 0.4258(2) 0.0240(4) Uani d . 1
H H4B 0.2259 0.8447 0.3971 0.029 Uiso calc R 1
C C5 0.2881(2) 0.74774(8) 0.40254(18) 0.0176(3) Uani d . 1
C C6 0.2241(2) 0.68580(8) 0.44701(18) 0.0172(3) Uani d . 1
C C8 0.5563(2) 0.57088(9) 0.1902(2) 0.0275(4) Uani d . 1
H H8A 0.6578 0.5961 0.2483 0.041 Uiso calc R 1
H H8B 0.5458 0.5845 0.0745 0.041 Uiso calc R 1
H H8C 0.5880 0.5243 0.1963 0.041 Uiso calc R 1
C C9 0.1866(3) 0.46428(8) 0.2671(2) 0.0297(4) Uani d . 1
H H9A 0.0748 0.4394 0.2244 0.045 Uiso calc R 1
H H9B 0.1866 0.4656 0.3876 0.045 Uiso calc R 1
H H9C 0.3049 0.4432 0.2328 0.045 Uiso calc R 1

loop_
_atom_site_aniso_label
_atom_site_aniso_U_11
_atom_site_aniso_U_22
_atom_site_aniso_U_33
_atom_site_aniso_U_12
_atom_site_aniso_U_13
_atom_site_aniso_U_23
S1 0.0191(2) 0.0174(2) 0.0173(2) 0.00059(15) -0.00127(15) 0.00110(14)
S2 0.0168(2) 0.0145(2) 0.0225(2) -0.00014(14) -0.00308(15) 0.00002(14)
O1 0.0297(7) 0.0259(7) 0.0335(7) -0.0118(5) 0.0004(5) 0.0025(5)
O2 0.0259(6) 0.0306(7) 0.0253(6) -0.0021(5) 0.0078(5) -0.0032(5)
O3 0.0357(7) 0.0235(6) 0.0243(6) -0.0020(5) 0.0034(5) 0.0068(5)
O4 0.0219(6) 0.0263(6) 0.0278(6) 0.0009(5) -0.0085(5) -0.0014(5)
O5 0.0154(5) 0.0256(6) 0.0355(7) 0.0006(5) -0.0006(5) -0.0029(5)
O6 0.0306(6) 0.0227(6) 0.0229(6) -0.0026(5) -0.0038(5) -0.0019(5)
N1 0.0133(6) 0.0201(7) 0.0220(7) 0.0000(5) 0.0017(5) -0.0045(5)
N2 0.0202(7) 0.0214(7) 0.0170(6) -0.0029(6) -0.0020(5) 0.0039(5)
C1 0.0219(8) 0.0258(9) 0.0212(8) -0.0041(7) 0.0045(7) -0.0030(7)
C2 0.0193(8) 0.0362(10) 0.0275(9) 0.0001(7) 0.0048(7) -0.0101(8)
C3 0.0233(8) 0.0263(9) 0.0335(9) 0.0064(7) -0.0038(7) -0.0122(7)
C4 0.0253(8) 0.0194(8) 0.0266(8) -0.0001(7) -0.0053(7) -0.0040(7)
C5 0.0168(7) 0.0212(8) 0.0145(7) -0.0020(6) -0.0020(6) -0.0016(6)
C6 0.0185(8) 0.0186(8) 0.0145(7) 0.0006(6) 0.0002(6) -0.0026(6)
C8 0.0164(8) 0.0332(10) 0.0336(9) 0.0025(7) 0.0063(7) -0.0085(8)
C9 0.0372(10) 0.0156(8) 0.0356(10) -0.0030(7) -0.0075(8) 0.0044(7)

loop_
_atom_type_symbol
_atom_type_description
_atom_type_scat_dispersion_real
_atom_type_scat_dispersion_imag
_atom_type_scat_source
C C 0.0033 0.0016 'International Tables Vol C Tables 4.2.6.8 and 6.1.1.4'
H H 0.0000 0.0000 'International Tables Vol C Tables 4.2.6.8 and 6.1.1.4'
N N 0.0061 0.0033 'International Tables Vol C Tables 4.2.6.8 and 6.1.1.4'
O O 0.0106 0.0060 'International Tables Vol C Tables 4.2.6.8 and 6.1.1.4'
S S 0.1246 0.1234 'International Tables Vol C Tables 4.2.6.8 and 6.1.1.4'

loop_
_geom_angle_atom_site_label_1
_geom_angle_atom_site_label_2
_geom_angle_atom_site_label_3
_geom_angle
O4 S1 O3 119.31(8)
O4 S1 N1 106.45(7)
O3 S1 N1 108.38(7)
O4 S1 C6 108.32(7)
O3 S1 C6 106.16(7)
N1 S1 C6 107.76(7)
O5 S2 O6 119.90(8)
O5 S2 N1 106.62(7)
O6 S2 N1 105.17(7)
O5 S2 C9 109.29(9)
O6 S2 C9 108.90(8)
N1 S2 C9 106.05(8)
C8 N1 S1 119.72(11)
C8 N1 S2 117.96(11)
S1 N1 S2 119.86(8)
O1 N2 O2 124.33(14)
O1 N2 C5 117.86(13)
O2 N2 C5 117.75(13)
C2 C1 C6 120.88(16)
C2 C1 H1A 119.6
C6 C1 H1A 119.6
C3 C2 C1 119.99(16)
C3 C2 H2A 120.0
C1 C2 H2A 120.0
C2 C3 C4 120.33(16)
C2 C3 H3B 119.8
C4 C3 H3B 119.8
C5 C4 C3 119.24(16)
C5 C4 H4B 120.4
C3 C4 H4B 120.4
C4 C5 C6 121.63(15)
C4 C5 N2 115.69(14)
C6 C5 N2 122.66(14)
C1 C6 C5 117.90(14)
C1 C6 S1 116.20(12)
C5 C6 S1 125.17(12)
N1 C8 H8A 109.5
N1 C8 H8B 109.5
H8A C8 H8B 109.5
N1 C8 H8C 109.5
H8A C8 H8C 109.5
H8B C8 H8C 109.5
S2 C9 H9A 109.5
S2 C9 H9B 109.5
H9A C9 H9B 109.5
S2 C9 H9C 109.5
H9A C9 H9C 109.5
H9B C9 H9C 109.5

loop_
_geom_bond_atom_site_label_1
_geom_bond_atom_site_label_2
_geom_bond_distance
S1 O4 1.4242(12)
S1 O3 1.4299(12)
S1 N1 1.6650(13)
S1 C6 1.7829(16)
S2 O5 1.4222(12)
S2 O6 1.4300(13)
S2 N1 1.6721(14)
S2 C9 1.7556(17)
O1 N2 1.2241(18)
O2 N2 1.2254(18)
N1 C8 1.484(2)
N2 C5 1.470(2)
C1 C2 1.386(2)
C1 C6 1.390(2)
C1 H1A 0.9500
C2 C3 1.381(3)
C2 H2A 0.9500
C3 C4 1.385(3)
C3 H3B 0.9500
C4 C5 1.380(2)
C4 H4B 0.9500
C5 C6 1.398(2)
C8 H8A 0.9800
C8 H8B 0.9800
C8 H8C 0.9800
C9 H9A 0.9800
C9 H9B 0.9800
C9 H9C 0.9800

loop_
_geom_hbond_atom_site_label_D
_geom_hbond_atom_site_label_H
_geom_hbond_atom_site_label_A
_geom_hbond_site_symmetry_A
_geom_hbond_distance_DH
_geom_hbond_distance_HA
_geom_hbond_distance_DA
_geom_hbond_angle_DHA
C1 H1A O3 . 0.95 2.40 2.807(2) 105.5
C8 H8A O4 . 0.98 2.30 2.811(2) 111.6
C9 H9B O3 . 0.98 2.60 3.243(2) 123.5
C2 H2A O2 4_476 0.95 2.58 3.435(2) 149.3
C4 H4B O6 4_576 0.95 2.52 3.261(2) 134.8
C8 H8A O5 1_655 0.98 2.50 3.194(2) 127.6

loop_
_geom_torsion_atom_site_label_1
_geom_torsion_atom_site_label_2
_geom_torsion_atom_site_label_3
_geom_torsion_atom_site_label_4
_geom_torsion
O4 S1 N1 C8 8.06(14)
O3 S1 N1 C8 -121.44(13)
C6 S1 N1 C8 124.08(13)
O4 S1 N1 S2 169.91(9)
O3 S1 N1 S2 40.41(11)
C6 S1 N1 S2 -74.08(10)
O5 S2 N1 C8 -163.93(12)
O6 S2 N1 C8 -35.62(14)
C9 S2 N1 C8 79.67(14)
O5 S2 N1 S1 33.91(11)
O6 S2 N1 S1 162.22(8)
C9 S2 N1 S1 -82.49(11)
C6 C1 C2 C3 -0.9(3)
C1 C2 C3 C4 1.1(3)
C2 C3 C4 C5 0.1(3)
C3 C4 C5 C6 -1.4(2)
C3 C4 C5 N2 176.82(14)
O1 N2 C5 C4 34.0(2)
O2 N2 C5 C4 -143.33(15)
O1 N2 C5 C6 -147.77(15)
O2 N2 C5 C6 34.9(2)
C2 C1 C6 C5 -0.4(2)
C2 C1 C6 S1 170.38(13)
C4 C5 C6 C1 1.6(2)
N2 C5 C6 C1 -176.56(13)
C4 C5 C6 S1 -168.26(12)
N2 C5 C6 S1 13.6(2)
O4 S1 C6 C1 -139.46(12)
O3 S1 C6 C1 -10.20(14)
N1 S1 C6 C1 105.75(13)
O4 S1 C6 C5 30.54(15)
O3 S1 C6 C5 159.80(13)
N1 S1 C6 C5 -84.25(14)

loop_
_cod_related_entry_id
_cod_related_entry_database
_cod_related_entry_code
1 ChemSpider 21123769
